data_1510685
loop_
_publ_author_name
'Akella, A.'
'Keszler, D.A.'

_publ_section_title
;
 Structure and Eu2+ luminescence of dibarium magnesium orthoborate
;
_journal_name_full 'Materials Research Bulletin'
_journal_page_first 105
_journal_page_last 111
_journal_paper_doi 10.1016/0025-5408(94)00113-8
_journal_volume 30
_journal_year 1995
_chemical_formula_sum 'B2 Ba2 Mg O6'
_chemical_name_systematic 'Ba2 Mg (B O3)2'
_space_group_IT_number 166
_symmetry_space_group_name_Hall '-R 3 2"'
_symmetry_space_group_name_H-M 'R -3 m :H'
_cell_angle_alpha 90
_cell_angle_beta 90
_cell_angle_gamma 120
_cell_formula_units_Z 3
_cell_length_a 5.343
_cell_length_b 5.343
_cell_length_c 16.52
_cell_volume 408.424
_citation_journal_id_ASTM MRBUAC
_cod_data_source_file boron_17.cif
_cod_data_source_block B2Ba2Mg1O6
_cod_original_cell_volume 408.4238
_cod_original_formula_sum 'B2 Ba2 Mg1 O6'
_cod_database_code 1510685

loop_
_symmetry_equiv_pos_as_xyz
x,y,z
-y,x-y,z
-x+y,-x,z
y,x,-z
-x,-x+y,-z
x-y,-y,-z
-x,-y,-z
y,-x+y,-z
x-y,x,-z
-y,-x,z
x,x-y,z
-x+y,y,z
x+2/3,y+1/3,z+1/3
-y+2/3,x-y+1/3,z+1/3
-x+y+2/3,-x+1/3,z+1/3
y+2/3,x+1/3,-z+1/3
-x+2/3,-x+y+1/3,-z+1/3
x-y+2/3,-y+1/3,-z+1/3
-x+2/3,-y+1/3,-z+1/3
y+2/3,-x+y+1/3,-z+1/3
x-y+2/3,x+1/3,-z+1/3
-y+2/3,-x+1/3,z+1/3
x+2/3,x-y+1/3,z+1/3
-x+y+2/3,y+1/3,z+1/3
x+1/3,y+2/3,z+2/3
-y+1/3,x-y+2/3,z+2/3
-x+y+1/3,-x+2/3,z+2/3
y+1/3,x+2/3,-z+2/3
-x+1/3,-x+y+2/3,-z+2/3
x-y+1/3,-y+2/3,-z+2/3
-x+1/3,-y+2/3,-z+2/3
y+1/3,-x+y+2/3,-z+2/3
x-y+1/3,x+2/3,-z+2/3
-y+1/3,-x+2/3,z+2/3
x+1/3,x-y+2/3,z+2/3
-x+y+1/3,y+2/3,z+2/3

loop_
_atom_site_label
_atom_site_type_symbol
_atom_site_fract_x
_atom_site_fract_y
_atom_site_fract_z
_atom_site_occupancy
_atom_site_U_iso_or_equiv
Ba1 Ba+2 0 0 0.22414 1 0.0
B1 B+3 0 0 0.4099 1 0.0
O1 O-2 0.1841 0.8159 0.0765 1 0.0
Mg1 Mg+2 0 0 0 1 0.0
